data_2235813
loop_
_publ_author_name
'Wang, Nian-Nian'
'Xu, Chao'
'Duan, Taike'
'Chen, Qun'
'Zhang, Qian-Feng'

_publ_section_title
;
 Bis[3,3'-(piperazine-1,4-diyl)dipropanaminium]
 di-\m~2~-sulfido-bis[disulfidogermanate(IV)]
;
_journal_coeditor_code GK2485
_journal_issue 8
_journal_name_full 'Acta Crystallographica Section E'
_journal_page_first m1046
_journal_paper_doi 10.1107/S1600536812030334
_journal_volume 68
_journal_year 2012
_chemical_formula_iupac '(C10 H26 N4)2 [Ge2 S6]'
_chemical_formula_moiety '2(C10 H26 N4 2+), Ge2 S6 4-'
_chemical_formula_sum 'C20 H52 Ge2 N8 S6'
_chemical_formula_weight 742.24
_chemical_name_systematic
;
Bis[3,3'-(piperazine-1,4-diyl)dipropanaminium]
di-\m~2~-sulfido-bis[disulfidogermanate(IV)]
;
_space_group_IT_number 14
_symmetry_cell_setting monoclinic
_symmetry_space_group_name_Hall '-P 2ybc'
_symmetry_space_group_name_H-M 'P 1 21/c 1'
_atom_sites_solution_hydrogens geom
_atom_sites_solution_primary direct
_atom_sites_solution_secondary difmap
_audit_creation_method SHELXL-97
_cell_angle_alpha 90.00
_cell_angle_beta 103.5690(10)
_cell_angle_gamma 90.00
_cell_formula_units_Z 2
_cell_length_a 12.0111(4)
_cell_length_b 7.7759(3)
_cell_length_c 18.9777(7)
_cell_measurement_reflns_used 6783
_cell_measurement_temperature 296(2)
_cell_measurement_theta_max 26.97
_cell_measurement_theta_min 2.47
_cell_volume 1722.99(11)
_computing_cell_refinement 'SAINT (Bruker, 2005)'
_computing_data_collection 'APEX2 (Bruker, 2005)'
_computing_data_reduction 'SAINT (Bruker, 2005)'
_computing_molecular_graphics 'SHELXTL (Sheldrick, 2008)'
_computing_publication_material 'SHELXTL (Sheldrick, 2008)'
_computing_structure_refinement 'SHELXL97 (Sheldrick, 2008)'
_computing_structure_solution 'SHELXS97 (Sheldrick, 2008)'
_diffrn_ambient_temperature 296(2)
_diffrn_measured_fraction_theta_full 0.996
_diffrn_measured_fraction_theta_max 0.996
_diffrn_measurement_device_type 'Bruker APEXII CCD area-detector'
_diffrn_measurement_method 'phi and omega scans'
_diffrn_radiation_monochromator graphite
_diffrn_radiation_source 'fine-focus sealed tube'
_diffrn_radiation_type MoK\a
_diffrn_radiation_wavelength 0.71073
_diffrn_reflns_av_R_equivalents 0.0213
_diffrn_reflns_av_sigmaI/netI 0.0198
_diffrn_reflns_limit_h_max 15
_diffrn_reflns_limit_h_min -15
_diffrn_reflns_limit_k_max 6
_diffrn_reflns_limit_k_min -10
_diffrn_reflns_limit_l_max 24
_diffrn_reflns_limit_l_min -22
_diffrn_reflns_number 16480
_diffrn_reflns_theta_full 27.51
_diffrn_reflns_theta_max 27.51
_diffrn_reflns_theta_min 1.74
_diffrn_standards_interval_count 0
_diffrn_standards_interval_time 0
_diffrn_standards_number 0
_exptl_absorpt_coefficient_mu 2.132
_exptl_absorpt_correction_T_max 0.727
_exptl_absorpt_correction_T_min 0.498
_exptl_absorpt_correction_type multi-scan
_exptl_absorpt_process_details '(SADABS; Sheldrick, 1997)'
_exptl_crystal_colour colourless
_exptl_crystal_density_diffrn 1.431
_exptl_crystal_density_method 'not measured'
_exptl_crystal_description block
_exptl_crystal_F_000 776
_exptl_crystal_size_max 0.38
_exptl_crystal_size_mid 0.29
_exptl_crystal_size_min 0.16
_refine_diff_density_max 1.147
_refine_diff_density_min -0.365
_refine_ls_extinction_method none
_refine_ls_goodness_of_fit_ref 1.071
_refine_ls_hydrogen_treatment constr
_refine_ls_matrix_type full
_refine_ls_number_parameters 165
_refine_ls_number_reflns 3950
_refine_ls_number_restraints 0
_refine_ls_restrained_S_all 1.071
_refine_ls_R_factor_all 0.0506
_refine_ls_R_factor_gt 0.0393
_refine_ls_shift/su_max 0.001
_refine_ls_shift/su_mean 0.000
_refine_ls_structure_factor_coef Fsqd
_refine_ls_weighting_details 'calc w=1/[\s^2^(Fo^2^)+(0.0586P)^2^+1.3201P] where P=(Fo^2^+2Fc^2^)/3'
_refine_ls_weighting_scheme calc
_refine_ls_wR_factor_gt 0.1064
_refine_ls_wR_factor_ref 0.1130
_reflns_number_gt 3194
_reflns_number_total 3950
_reflns_threshold_expression I>2sigma(I)
_cod_data_source_file gk2485.cif
_cod_data_source_block I
_cod_original_sg_symbol_H-M 'P 21/c'
_cod_database_code 2235813
_cod_database_fobs_code 2235813

loop_
_symmetry_equiv_pos_as_xyz
'x, y, z'
'-x, y+1/2, -z+1/2'
'-x, -y, -z'
'x, -y-1/2, z-1/2'

loop_
_atom_site_type_symbol
_atom_site_label
_atom_site_fract_x
_atom_site_fract_y
_atom_site_fract_z
_atom_site_U_iso_or_equiv
_atom_site_adp_type
_atom_site_calc_flag
_atom_site_refinement_flags
_atom_site_occupancy
_atom_site_symmetry_multiplicity
Ge Ge1 0.53261(3) 0.44178(4) 0.080248(14) 0.04128(12) Uani d . 1 1
S S1 0.38171(8) 0.59109(12) 0.01275(4) 0.0541(2) Uani d . 1 1
S S2 0.47606(9) 0.19876(11) 0.11556(4) 0.0606(3) Uani d . 1 1
S S3 0.63552(8) 0.59389(11) 0.16645(4) 0.0565(2) Uani d . 1 1
N N1 0.1088(3) 0.4905(5) 0.1532(2) 0.0769(10) Uani d . 1 1
N N2 -0.0300(3) 0.1852(5) 0.1210(3) 0.1023(15) Uani d . 1 1
N N3 0.4526(3) 0.8528(4) 0.20970(15) 0.0630(8) Uani d . 1 1
H H3A 0.4580 0.8401 0.2570 0.094 Uiso calc R 1 1
H H3B 0.4769 0.9572 0.2013 0.094 Uiso calc R 1 1
H H3C 0.4956 0.7738 0.1948 0.094 Uiso calc R 1 1
N N4 -0.3627(4) -0.0949(5) 0.0505(2) 0.0782(10) Uani d . 1 1
H H4A -0.3673 -0.1851 0.0785 0.117 Uiso calc R 1 1
H H4B -0.3923 -0.1222 0.0043 0.117 Uiso calc R 1 1
H H4C -0.4016 -0.0072 0.0630 0.117 Uiso calc R 1 1
C C6 0.1475(5) 0.3408(7) 0.1201(5) 0.121(2) Uani d . 1 1
H H6A 0.2301 0.3319 0.1362 0.145 Uiso calc R 1 1
H H6B 0.1284 0.3547 0.0679 0.145 Uiso calc R 1 1
C C7 0.0954(5) 0.1827(7) 0.1388(5) 0.146(3) Uani d . 1 1
H H7A 0.1227 0.1621 0.1903 0.175 Uiso calc R 1 1
H H7B 0.1207 0.0875 0.1134 0.175 Uiso calc R 1 1
C C8 -0.0710(4) 0.3401(7) 0.1474(4) 0.0981(16) Uani d . 1 1
H H8A -0.0559 0.3348 0.1999 0.118 Uiso calc R 1 1
H H8B -0.1532 0.3475 0.1288 0.118 Uiso calc R 1 1
C C9 -0.0168(4) 0.4974(6) 0.1262(4) 0.0932(15) Uani d . 1 1
H H9A -0.0357 0.5077 0.0738 0.112 Uiso calc R 1 1
H H9B -0.0466 0.5979 0.1459 0.112 Uiso calc R 1 1
C C10 0.1646(4) 0.6473(6) 0.1389(3) 0.0880(13) Uani d . 1 1
H H10A 0.1219 0.7451 0.1504 0.106 Uiso calc R 1 1
H H10B 0.1631 0.6528 0.0876 0.106 Uiso calc R 1 1
C C11 0.2881(4) 0.6607(6) 0.1822(2) 0.0713(10) Uani d . 1 1
H H11A 0.2915 0.6441 0.2334 0.086 Uiso calc R 1 1
H H4N 0.3338 0.5716 0.1669 0.086 Uiso calc R 1 1
C C12 0.3349(4) 0.8321(5) 0.1708(2) 0.0725(11) Uani d . 1 1
H H12A 0.3294 0.8485 0.1195 0.087 Uiso calc R 1 1
H H12B 0.2888 0.9201 0.1865 0.087 Uiso calc R 1 1
C C13 -0.0732(7) 0.0324(9) 0.1558(5) 0.151(3) Uani d . 1 1
H H13A -0.0359 -0.0697 0.1430 0.182 Uiso calc R 1 1
H H13B -0.0489 0.0458 0.2079 0.182 Uiso calc R 1 1
C C14 -0.1959(7) 0.0022(10) 0.1373(3) 0.129(3) Uani d . 1 1
H H14A -0.2341 0.1056 0.1479 0.155 Uiso calc R 1 1
H H14B -0.2130 -0.0889 0.1680 0.155 Uiso calc R 1 1
C C15 -0.2442(5) -0.0463(8) 0.0594(3) 0.1042(18) Uani d . 1 1
H H15A -0.2385 0.0503 0.0281 0.125 Uiso calc R 1 1
H H15B -0.2012 -0.1416 0.0461 0.125 Uiso calc R 1 1

loop_
_atom_site_aniso_label
_atom_site_aniso_U_11
_atom_site_aniso_U_22
_atom_site_aniso_U_33
_atom_site_aniso_U_12
_atom_site_aniso_U_13
_atom_site_aniso_U_23
Ge1 0.0602(2) 0.03395(18) 0.02960(17) 0.00094(13) 0.01036(13) 0.00344(11)
S1 0.0626(5) 0.0634(5) 0.0388(4) 0.0157(4) 0.0166(3) 0.0086(3)
S2 0.0973(7) 0.0428(4) 0.0406(4) -0.0147(4) 0.0140(4) 0.0072(3)
S3 0.0768(6) 0.0487(5) 0.0396(4) -0.0091(4) 0.0046(4) -0.0021(3)
N1 0.066(2) 0.0546(18) 0.111(3) 0.0014(16) 0.0225(19) -0.0006(19)
N2 0.076(2) 0.062(2) 0.152(4) -0.0009(19) -0.008(3) -0.010(3)
N3 0.099(2) 0.0472(16) 0.0448(15) -0.0004(16) 0.0211(15) -0.0012(12)
N4 0.102(3) 0.068(2) 0.066(2) -0.0073(19) 0.0226(19) -0.0058(17)
C6 0.077(3) 0.074(3) 0.216(7) 0.006(3) 0.040(4) -0.035(4)
C7 0.078(3) 0.062(3) 0.271(10) 0.010(3) -0.014(5) -0.027(4)
C8 0.068(3) 0.083(3) 0.138(5) -0.008(2) 0.012(3) -0.011(3)
C9 0.073(3) 0.066(3) 0.136(5) 0.013(2) 0.014(3) 0.002(3)
C10 0.088(3) 0.068(3) 0.109(4) 0.005(2) 0.026(3) 0.013(3)
C11 0.074(2) 0.075(3) 0.066(2) 0.000(2) 0.0193(19) -0.001(2)
C12 0.101(3) 0.058(2) 0.056(2) 0.014(2) 0.014(2) -0.0031(18)
C13 0.147(6) 0.091(4) 0.185(8) -0.047(4) -0.022(6) 0.026(5)
C14 0.157(6) 0.136(5) 0.086(4) -0.068(5) 0.012(4) 0.015(4)
C15 0.107(4) 0.128(5) 0.079(3) -0.018(3) 0.025(3) 0.004(3)

loop_
_atom_type_symbol
_atom_type_description
_atom_type_scat_dispersion_real
_atom_type_scat_dispersion_imag
_atom_type_scat_source
C C 0.0033 0.0016 'International Tables Vol C Tables 4.2.6.8 and 6.1.1.4'
H H 0.0000 0.0000 'International Tables Vol C Tables 4.2.6.8 and 6.1.1.4'
N N 0.0061 0.0033 'International Tables Vol C Tables 4.2.6.8 and 6.1.1.4'
S S 0.1246 0.1234 'International Tables Vol C Tables 4.2.6.8 and 6.1.1.4'
Ge Ge 0.1547 1.8001 'International Tables Vol C Tables 4.2.6.8 and 6.1.1.4'

loop_
_geom_angle_atom_site_label_1
_geom_angle_atom_site_label_2
_geom_angle_atom_site_label_3
_geom_angle_site_symmetry_1
_geom_angle_site_symmetry_3
_geom_angle
S3 Ge1 S2 . . 114.15(3)
S3 Ge1 S1 . 3_665 111.71(4)
S2 Ge1 S1 . 3_665 112.13(4)
S3 Ge1 S1 . . 112.70(4)
S2 Ge1 S1 . . 110.66(4)
S1 Ge1 S1 3_665 . 93.82(3)
Ge1 S1 Ge1 3_665 . 86.18(3)
C10 N1 C6 . . 112.7(4)
C10 N1 C9 . . 112.6(4)
C6 N1 C9 . . 106.5(4)
C8 N2 C7 . . 110.4(4)
C8 N2 C13 . . 109.1(6)
C7 N2 C13 . . 109.2(5)
C12 N3 H3A . . 109.5
C12 N3 H3B . . 109.5
H3A N3 H3B . . 109.5
C12 N3 H3C . . 109.5
H3A N3 H3C . . 109.5
H3B N3 H3C . . 109.5
C15 N4 H4A . . 109.5
C15 N4 H4B . . 109.5
H4A N4 H4B . . 109.5
C15 N4 H4C . . 109.5
H4A N4 H4C . . 109.5
H4B N4 H4C . . 109.5
N1 C6 C7 . . 111.8(5)
N1 C6 H6A . . 109.3
C7 C6 H6A . . 109.3
N1 C6 H6B . . 109.3
C7 C6 H6B . . 109.3
H6A C6 H6B . . 107.9
C6 C7 N2 . . 114.2(5)
C6 C7 H7A . . 108.7
N2 C7 H7A . . 108.7
C6 C7 H7B . . 108.7
N2 C7 H7B . . 108.7
H7A C7 H7B . . 107.6
N2 C8 C9 . . 112.9(5)
N2 C8 H8A . . 109.0
C9 C8 H8A . . 109.0
N2 C8 H8B . . 109.0
C9 C8 H8B . . 109.0
H8A C8 H8B . . 107.8
N1 C9 C8 . . 110.6(4)
N1 C9 H9A . . 109.5
C8 C9 H9A . . 109.5
N1 C9 H9B . . 109.5
C8 C9 H9B . . 109.5
H9A C9 H9B . . 108.1
N1 C10 C11 . . 113.1(4)
N1 C10 H10A . . 109.0
C11 C10 H10A . . 109.0
N1 C10 H10B . . 109.0
C11 C10 H10B . . 109.0
H10A C10 H10B . . 107.8
C12 C11 C10 . . 109.7(4)
C12 C11 H11A . . 109.7
C10 C11 H11A . . 109.7
C12 C11 H4N . . 109.7
C10 C11 H4N . . 109.7
H11A C11 H4N . . 108.2
N3 C12 C11 . . 112.7(3)
N3 C12 H12A . . 109.1
C11 C12 H12A . . 109.1
N3 C12 H12B . . 109.1
C11 C12 H12B . . 109.1
H12A C12 H12B . . 107.8
C14 C13 N2 . . 117.1(6)
C14 C13 H13A . . 108.0
N2 C13 H13A . . 108.0
C14 C13 H13B . . 108.0
N2 C13 H13B . . 108.0
H13A C13 H13B . . 107.3
C13 C14 C15 . . 114.5(7)
C13 C14 H14A . . 108.6
C15 C14 H14A . . 108.6
C13 C14 H14B . . 108.6
C15 C14 H14B . . 108.6
H14A C14 H14B . . 107.6
N4 C15 C14 . . 108.9(5)
N4 C15 H15A . . 109.9
C14 C15 H15A . . 109.9
N4 C15 H15B . . 109.9
C14 C15 H15B . . 109.9
H15A C15 H15B . . 108.3

loop_
_geom_bond_atom_site_label_1
_geom_bond_atom_site_label_2
_geom_bond_site_symmetry_2
_geom_bond_distance
Ge1 S3 . 2.1573(9)
Ge1 S2 . 2.1669(9)
Ge1 S1 . 2.2770(9)
S1 Ge1 3_665 2.2564(8)
N1 C10 . 1.448(6)
N1 C6 . 1.450(6)
N1 C9 . 1.476(6)
N2 C8 . 1.435(7)
N2 C7 . 1.465(7)
N2 C13 . 1.509(8)
N3 C12 . 1.442(5)
N3 H3A . 0.8900
N3 H3B . 0.8900
N3 H3C . 0.8900
N4 C15 . 1.443(7)
N4 H4A . 0.8900
N4 H4B . 0.8900
N4 H4C . 0.8900
C6 C7 . 1.460(8)
C6 H6A . 0.9700
C6 H6B . 0.9700
C7 H7A . 0.9700
C7 H7B . 0.9700
C8 C9 . 1.485(7)
C8 H8A . 0.9700
C8 H8B . 0.9700
C9 H9A . 0.9700
C9 H9B . 0.9700
C10 C11 . 1.522(6)
C10 H10A . 0.9700
C10 H10B . 0.9700
C11 C12 . 1.482(6)
C11 H11A . 0.9700
C11 H4N . 0.9700
C12 H12A . 0.9700
C12 H12B . 0.9700
C13 C14 . 1.451(10)
C13 H13A . 0.9700
C13 H13B . 0.9700
C14 C15 . 1.504(8)
C14 H14A . 0.9700
C14 H14B . 0.9700
C15 H15A . 0.9700
C15 H15B . 0.9700

loop_
_geom_hbond_atom_site_label_D
_geom_hbond_atom_site_label_H
_geom_hbond_atom_site_label_A
_geom_hbond_site_symmetry_A
_geom_hbond_distance_DH
_geom_hbond_distance_HA
_geom_hbond_distance_DA
_geom_hbond_angle_DHA
N3 H3B S2 1_565 0.89 2.48 3.278(3) 149
N3 H3C S3 . 0.89 2.34 3.225(3) 170
N3 H3A S2 2_655 0.89 2.61 3.440(3) 157
N3 H3A S3 2_655 0.89 2.83 3.366(3) 120
N4 H4C S2 1_455 0.89 2.53 3.408(4) 169
N4 H4B S2 3 0.89 2.34 3.228(4) 178
N4 H4A S3 1_445 0.89 2.39 3.275(4) 173
